data_7156862
loop_
_publ_author_name
'Palange, Megha N.'
'Gonnade, Rajesh G.'
'Kontham, Ravindar'

_publ_section_title
;
 TiCl<sub>4</sub>-n-Bu<sub>3</sub>N-mediated cascade annulation of ketones
 with \a-ketoesters: a facile synthesis of highly substituted fused
 \g-alkylidene-butenolides.
;
_journal_issue 23
_journal_name_full 'Organic &amp; biomolecular chemistry'
_journal_page_first 5749
_journal_page_last 5759
_journal_paper_doi 10.1039/c9ob00649d
_journal_volume 17
_journal_year 2019
_chemical_absolute_configuration rmad
_chemical_formula_moiety 'C21 H22 O4 S'
_chemical_formula_sum 'C21 H22 O4 S'
_chemical_formula_weight 370.44
_space_group_crystal_system orthorhombic
_space_group_IT_number 19
_space_group_name_Hall 'P 2ac 2ab'
_space_group_name_H-M_alt 'P 21 21 21'
_symmetry_space_group_name_Hall 'P 2ac 2ab'
_symmetry_space_group_name_H-M 'P 21 21 21'
_atom_sites_solution_hydrogens geom
_audit_creation_method SHELXL-2014/7
_audit_update_record
;
2018-12-13 deposited with the CCDC.    2019-05-16 downloaded from the CCDC.
;
_cell_angle_alpha 90
_cell_angle_beta 90
_cell_angle_gamma 90
_cell_formula_units_Z 4
_cell_length_a 7.5793(3)
_cell_length_b 15.2528(5)
_cell_length_c 15.4509(5)
_cell_measurement_reflns_used 9158
_cell_measurement_temperature 100(2)
_cell_measurement_theta_max 30.47
_cell_measurement_theta_min 2.96
_cell_volume 1786.21(11)
_computing_cell_refinement 'SAINT (Bruker, 2016)'
_computing_data_collection 'APEX3 (Bruker, 2016)'
_computing_data_reduction 'SAINT (Bruker, 2016)'
_computing_molecular_graphics 'Bruker SHELXTL'
_computing_publication_material 'Bruker SHELXTL'
_computing_structure_refinement 'SHELXL-2014/7 (Sheldrick, 2014)'
_computing_structure_solution 'SHELXS-97 (Sheldrick 2008)'
_diffrn_ambient_temperature 100(2)
_diffrn_detector 'Photon II CPAD Area Detector'
_diffrn_detector_area_resol_mean 7.39
_diffrn_measured_fraction_theta_full 0.994
_diffrn_measured_fraction_theta_max 0.995
_diffrn_measurement_device '\k-geometry diffractometer'
_diffrn_measurement_device_type 'Bruker D8 VENTURE Kappa Duo PHOTON II CPAD'
_diffrn_measurement_method '\f and \w scans'
_diffrn_radiation_monochromator 'multilayer mirrors'
_diffrn_radiation_type MoK\a
_diffrn_radiation_wavelength 0.71073
_diffrn_reflns_av_R_equivalents 0.0406
_diffrn_reflns_av_unetI/netI 0.0199
_diffrn_reflns_Laue_measured_fraction_full 0.994
_diffrn_reflns_Laue_measured_fraction_max 0.995
_diffrn_reflns_limit_h_max 10
_diffrn_reflns_limit_h_min -10
_diffrn_reflns_limit_k_max 21
_diffrn_reflns_limit_k_min -21
_diffrn_reflns_limit_l_max 20
_diffrn_reflns_limit_l_min -22
_diffrn_reflns_number 56231
_diffrn_reflns_point_group_measured_fraction_full 0.996
_diffrn_reflns_point_group_measured_fraction_max 0.996
_diffrn_reflns_theta_full 25.242
_diffrn_reflns_theta_max 30.567
_diffrn_reflns_theta_min 2.956
_diffrn_source 'micro-focus sealed tube'
_diffrn_source_type 'Incoatech I\mS HB'
_exptl_absorpt_coefficient_mu 0.205
_exptl_absorpt_correction_T_max 0.960
_exptl_absorpt_correction_T_min 0.939
_exptl_absorpt_correction_type multi-scan
_exptl_absorpt_process_details 'SADABS (BRUKER, 2016)'
_exptl_crystal_colour COLOURLESS
_exptl_crystal_density_diffrn 1.378
_exptl_crystal_description BLOCK
_exptl_crystal_F_000 784
_exptl_crystal_size_max 0.310
_exptl_crystal_size_mid 0.290
_exptl_crystal_size_min 0.200
_refine_diff_density_max 0.248
_refine_diff_density_min -0.237
_refine_diff_density_rms 0.040
_refine_ls_abs_structure_details
;
 Flack x determined using 2148 quotients [(I+)-(I-)]/[(I+)+(I-)]
 (Parsons, Flack and Wagner, Acta Cryst. B69 (2013) 249-259).
;
_refine_ls_abs_structure_Flack 0.00(2)
_refine_ls_extinction_method none
_refine_ls_goodness_of_fit_ref 1.099
_refine_ls_hydrogen_treatment constr
_refine_ls_matrix_type full
_refine_ls_number_parameters 283
_refine_ls_number_reflns 5451
_refine_ls_number_restraints 117
_refine_ls_restrained_S_all 1.107
_refine_ls_R_factor_all 0.0357
_refine_ls_R_factor_gt 0.0308
_refine_ls_shift/su_max 0.000
_refine_ls_shift/su_mean 0.000
_refine_ls_structure_factor_coef Fsqd
_refine_ls_weighting_details 'w=1/[\s^2^(Fo^2^)+(0.0510P)^2^+0.1914P] where P=(Fo^2^+2Fc^2^)/3'
_refine_ls_weighting_scheme calc
_refine_ls_wR_factor_gt 0.0818
_refine_ls_wR_factor_ref 0.0873
_reflns_Friedel_coverage 0.769
_reflns_Friedel_fraction_full 0.999
_reflns_Friedel_fraction_max 0.997
_reflns_number_gt 5115
_reflns_number_total 5451
_reflns_threshold_expression 'I > 2\s(I)'
_cod_data_source_file c9ob00649d2.cif
_cod_data_source_block mo_MEGA1_0m_a_pl
_cod_depositor_comments
;
The following automatic conversions were performed:

'_chemical_absolute_configuration' value 'RMAD' changed to 'rmad'
according to
/home/data/users/saulius/crontab/automatic-downloads/rss-feeds/RSC/lib/dictionaries/cif_core.dic
dictionary named 'cif_core.dic' version 2.4.2 from 2011-04-26.

'_exptl_absorpt_correction_type' value 'MULTI-SCAN' changed to
'multi-scan' according to
/home/data/users/saulius/crontab/automatic-downloads/rss-feeds/RSC/lib/dictionaries/cif_core.dic
dictionary named 'cif_core.dic' version 2.4.2 from 2011-04-26.

Automatic conversion script
Id: cif_fix_values 4973 2017-02-22 13:04:09Z antanas 

 Adding full bibliography for 7156862--7156864.cif.
;
_cod_database_code 7156862
_shelx_shelxl_version_number 2014/7
_shelx_space_group_comment
;
The symmetry employed for this shelxl refinement is uniquely defined
by the following loop, which should always be used as a source of
symmetry information in preference to the above space-group names.
They are only intended as comments.
;
_shelx_estimated_absorpt_t_min 0.939
_shelx_estimated_absorpt_t_max 0.960

loop_
_space_group_symop_operation_xyz
'x, y, z'
'-x+1/2, -y, z+1/2'
'x+1/2, -y+1/2, -z'
'-x, y+1/2, -z+1/2'

loop_
_atom_site_label
_atom_site_type_symbol
_atom_site_fract_x
_atom_site_fract_y
_atom_site_fract_z
_atom_site_U_iso_or_equiv
_atom_site_adp_type
_atom_site_occupancy
_atom_site_site_symmetry_order
_atom_site_calc_flag
_atom_site_refinement_flags_posn
_atom_site_refinement_flags_adp
_atom_site_refinement_flags_occupancy
_atom_site_disorder_assembly
_atom_site_disorder_group
C1 C 0.9465(2) 0.13849(9) 0.17766(9) 0.0213(3) Uani 1 1 d . . . A 1
C2 C 0.8312(2) 0.13546(10) 0.25989(10) 0.0247(3) Uani 1 1 d . . . A 1
H2A H 0.8360 0.1929 0.2897 0.030 Uiso 1 1 calc R U . A 1
H2B H 0.7070 0.1239 0.2437 0.030 Uiso 1 1 calc R U . A 1
C3 C 0.8949(2) 0.06526(10) 0.31939(10) 0.0223(3) Uani 1 1 d . . . A 1
C4 C 0.9754(2) -0.01121(9) 0.28196(10) 0.0226(3) Uani 1 1 d . . . A 1
C5 C 1.0102(2) -0.02537(9) 0.19806(10) 0.0223(3) Uani 1 1 d . . . A 1
C6 C 0.9471(2) 0.04488(9) 0.13539(9) 0.0202(3) Uani 1 1 d . . . A 1
H6 H 0.8221 0.0306 0.1202 0.024 Uiso 1 1 calc R U . A 1
C7 C 1.0484(2) 0.05269(9) 0.05086(10) 0.0213(3) Uani 1 1 d . . . A 1
H7 H 1.1714 0.0728 0.0634 0.026 Uiso 1 1 calc R U . A 1
C8 C 0.96040(19) 0.11784(10) -0.01009(9) 0.0215(3) Uani 1 1 d . . . A 1
H8 H 0.8344 0.0995 -0.0166 0.026 Uiso 1 1 calc R U . A 1
C9 C 0.9606(2) 0.20979(10) 0.02700(9) 0.0238(3) Uani 1 1 d . . . A 1
H9A H 0.8984 0.2504 -0.0126 0.029 Uiso 1 1 calc R U . A 1
H9B H 1.0832 0.2308 0.0346 0.029 Uiso 1 1 calc R U . A 1
C10 C 0.8660(2) 0.20615(10) 0.11464(10) 0.0240(3) Uani 1 1 d . . . A 1
H10A H 0.7404 0.1914 0.1049 0.029 Uiso 1 1 calc R U . A 1
H10B H 0.8707 0.2649 0.1417 0.029 Uiso 1 1 calc R U . A 1
C11 C 1.0538(2) 0.09610(10) -0.09435(10) 0.0249(3) Uani 1 1 d . . . A 1
H11 H 1.1754 0.1214 -0.0920 0.030 Uiso 1 1 calc R U . A 1
C12 C 1.0682(2) -0.00349(11) -0.08609(10) 0.0274(3) Uani 1 1 d . . . A 1
O13 O 1.05539(16) -0.02732(7) -0.00120(7) 0.0262(2) Uani 1 1 d . . . A 1
C14 C 0.90054(19) 0.05738(10) 0.40718(10) 0.0218(3) Uani 1 1 d . . . A 1
C15 C 0.9844(2) -0.02818(10) 0.42572(10) 0.0231(3) Uani 1 1 d . . . A 1
O16 O 1.02432(15) -0.06865(7) 0.34816(7) 0.0246(2) Uani 1 1 d . . . A 1
O17 O 1.01882(16) -0.06336(8) 0.49394(8) 0.0276(2) Uani 1 1 d . . . A 1
C18 C 1.1330(2) 0.16893(10) 0.20436(11) 0.0263(3) Uani 1 1 d . . . A 1
H18A H 1.1259 0.2274 0.2305 0.039 Uiso 1 1 calc R U . A 1
H18B H 1.2090 0.1712 0.1531 0.039 Uiso 1 1 calc R U . A 1
H18C H 1.1824 0.1275 0.2464 0.039 Uiso 1 1 calc R U . A 1
C19 C 1.1016(2) -0.10634(11) 0.16728(11) 0.0284(3) Uani 1 1 d . . . A 1
H19A H 1.1273 -0.1444 0.2168 0.043 Uiso 1 1 calc R U . A 1
H19B H 1.2121 -0.0902 0.1385 0.043 Uiso 1 1 calc R U . A 1
H19C H 1.0253 -0.1375 0.1264 0.043 Uiso 1 1 calc R U . A 1
C20 C 0.9682(3) 0.12515(12) -0.17815(10) 0.0312(3) Uani 1 1 d . . . A 1
H20A H 0.8445 0.1063 -0.1788 0.047 Uiso 1 1 calc R U . A 1
H20B H 1.0306 0.0987 -0.2272 0.047 Uiso 1 1 calc R U . A 1
H20C H 0.9739 0.1892 -0.1827 0.047 Uiso 1 1 calc R U . A 1
O21 O 1.0875(2) -0.05679(9) -0.14220(9) 0.0381(3) Uani 1 1 d . . . A 1
C22 C 0.851(2) 0.1159(9) 0.4712(8) 0.0208(16) Uani 0.5 1 d D U P A 1
C23 C 0.7542(14) 0.1887(5) 0.4670(6) 0.0466(17) Uani 0.5 1 d D U P A 1
H23 H 0.6943 0.2037 0.4150 0.056 Uiso 0.5 1 calc R U P A 1
C24 C 0.7411(12) 0.2439(6) 0.5418(5) 0.0316(14) Uani 0.5 1 d D U P A 1
H24 H 0.6775 0.2975 0.5451 0.038 Uiso 0.5 1 calc R U P A 1
C25 C 0.835(2) 0.2071(9) 0.6069(9) 0.0286(19) Uani 0.5 1 d D U P A 1
H25 H 0.8446 0.2321 0.6630 0.034 Uiso 0.5 1 calc R U P A 1
S26 S 0.9338(2) 0.10925(13) 0.57703(10) 0.0221(3) Uani 0.5 1 d D U P A 1
C22' C 0.854(2) 0.1207(9) 0.4785(8) 0.0223(18) Uani 0.5 1 d D U P B 2
S26' S 0.7369(3) 0.21114(10) 0.45698(11) 0.0282(3) Uani 0.5 1 d D U P B 2
C24' C 0.7575(14) 0.2463(7) 0.5585(5) 0.0300(16) Uani 0.5 1 d D U P B 2
H24' H 0.7106 0.3006 0.5781 0.036 Uiso 0.5 1 calc R U P B 2
C25' C 0.848(2) 0.1900(8) 0.6111(9) 0.0274(19) Uani 0.5 1 d D . P B 2
H25' H 0.8714 0.2000 0.6707 0.033 Uiso 0.5 1 calc R U P B 2
C23' C 0.9031(9) 0.1137(6) 0.5640(4) 0.0221(14) Uani 0.5 1 d D U P B 2
H23' H 0.9645 0.0653 0.5883 0.026 Uiso 0.5 1 calc R U P B 2

loop_
_atom_site_aniso_label
_atom_site_aniso_U_11
_atom_site_aniso_U_22
_atom_site_aniso_U_33
_atom_site_aniso_U_23
_atom_site_aniso_U_13
_atom_site_aniso_U_12
C1 0.0265(7) 0.0164(5) 0.0209(6) 0.0009(5) -0.0030(5) -0.0003(5)
C2 0.0321(8) 0.0196(6) 0.0225(6) 0.0018(5) -0.0007(6) 0.0049(6)
C3 0.0249(7) 0.0180(6) 0.0241(7) 0.0025(5) -0.0005(5) 0.0002(5)
C4 0.0246(7) 0.0164(6) 0.0267(7) 0.0041(5) -0.0016(6) -0.0008(5)
C5 0.0228(6) 0.0156(6) 0.0285(7) 0.0010(5) -0.0014(5) -0.0012(5)
C6 0.0220(6) 0.0166(6) 0.0221(6) 0.0000(5) -0.0008(5) -0.0011(5)
C7 0.0223(6) 0.0176(6) 0.0240(6) -0.0006(5) 0.0010(5) -0.0017(5)
C8 0.0213(6) 0.0214(6) 0.0218(6) 0.0004(5) -0.0011(5) -0.0013(5)
C9 0.0278(7) 0.0208(6) 0.0228(6) 0.0026(5) -0.0029(5) 0.0004(6)
C10 0.0313(7) 0.0181(6) 0.0225(6) 0.0016(5) -0.0020(6) 0.0035(6)
C11 0.0243(7) 0.0257(7) 0.0248(7) 0.0007(5) 0.0030(6) -0.0004(6)
C12 0.0280(7) 0.0272(7) 0.0271(7) -0.0002(6) 0.0050(6) 0.0000(6)
O13 0.0318(6) 0.0206(5) 0.0262(5) -0.0027(4) 0.0041(5) -0.0005(4)
C14 0.0214(6) 0.0186(6) 0.0255(7) 0.0048(5) -0.0009(5) -0.0011(5)
C15 0.0216(6) 0.0195(6) 0.0282(7) 0.0057(5) 0.0004(5) -0.0017(5)
O16 0.0283(5) 0.0185(5) 0.0271(5) 0.0055(4) 0.0001(4) 0.0016(4)
O17 0.0273(6) 0.0264(5) 0.0290(5) 0.0095(4) -0.0003(5) 0.0016(4)
C18 0.0320(8) 0.0205(7) 0.0263(7) 0.0019(6) -0.0076(6) -0.0053(6)
C19 0.0334(8) 0.0189(6) 0.0327(8) 0.0001(6) 0.0020(6) 0.0037(6)
C20 0.0351(8) 0.0360(9) 0.0224(7) 0.0009(6) 0.0005(6) 0.0007(7)
O21 0.0530(8) 0.0312(6) 0.0302(6) -0.0056(5) 0.0117(6) 0.0031(6)
C22 0.022(3) 0.025(3) 0.015(2) 0.010(2) -0.006(2) -0.005(2)
C23 0.047(3) 0.054(4) 0.039(3) 0.004(3) -0.001(2) 0.006(3)
C24 0.027(2) 0.032(2) 0.035(3) 0.006(2) 0.003(2) 0.0090(18)
C25 0.027(3) 0.032(4) 0.027(3) -0.005(3) 0.008(3) 0.007(3)
S26 0.0215(6) 0.0266(5) 0.0183(5) 0.0037(4) -0.0011(4) 0.0006(4)
C22' 0.022(3) 0.019(2) 0.026(3) -0.005(2) 0.006(3) 0.000(2)
S26' 0.0340(6) 0.0262(6) 0.0245(5) 0.0025(4) 0.0025(4) 0.0042(4)
C24' 0.0306(19) 0.0295(18) 0.030(2) -0.0012(12) 0.0001(12) 0.0007(12)
C25' 0.027(3) 0.034(5) 0.021(2) 0.005(3) -0.0037(19) 0.005(3)
C23' 0.0213(18) 0.0227(16) 0.0222(18) 0.0031(11) -0.0008(11) 0.0006(11)

loop_
_atom_type_symbol
_atom_type_description
_atom_type_scat_dispersion_real
_atom_type_scat_dispersion_imag
_atom_type_scat_source
C C 0.0033 0.0016 'International Tables Vol C Tables 4.2.6.8 and 6.1.1.4'
H H 0.0000 0.0000 'International Tables Vol C Tables 4.2.6.8 and 6.1.1.4'
O O 0.0106 0.0060 'International Tables Vol C Tables 4.2.6.8 and 6.1.1.4'
S S 0.1246 0.1234 'International Tables Vol C Tables 4.2.6.8 and 6.1.1.4'

loop_
_geom_angle_atom_site_label_1
_geom_angle_atom_site_label_2
_geom_angle_atom_site_label_3
_geom_angle
C2 C1 C18 107.92(12)
C2 C1 C10 108.38(12)
C18 C1 C10 109.22(12)
C2 C1 C6 108.48(12)
C18 C1 C6 112.46(12)
C10 C1 C6 110.27(11)
C3 C2 C1 110.21(13)
C3 C2 H2A 109.6
C1 C2 H2A 109.6
C3 C2 H2B 109.6
C1 C2 H2B 109.6
H2A C2 H2B 108.1
C14 C3 C4 108.41(13)
C14 C3 C2 133.39(14)
C4 C3 C2 118.15(13)
C5 C4 O16 123.69(13)
C5 C4 C3 127.11(14)
O16 C4 C3 109.08(13)
C4 C5 C19 122.17(14)
C4 C5 C6 116.11(13)
C19 C5 C6 121.71(13)
C7 C6 C5 116.31(12)
C7 C6 C1 106.72(11)
C5 C6 C1 112.12(12)
C7 C6 H6 107.1
C5 C6 H6 107.1
C1 C6 H6 107.1
O13 C7 C6 115.18(11)
O13 C7 C8 102.71(11)
C6 C7 C8 111.16(12)
O13 C7 H7 109.2
C6 C7 H7 109.2
C8 C7 H7 109.2
C9 C8 C11 121.73(13)
C9 C8 C7 111.70(12)
C11 C8 C7 100.57(12)
C9 C8 H8 107.3
C11 C8 H8 107.3
C7 C8 H8 107.3
C8 C9 C10 107.46(12)
C8 C9 H9A 110.2
C10 C9 H9A 110.2
C8 C9 H9B 110.2
C10 C9 H9B 110.2
H9A C9 H9B 108.5
C9 C10 C1 113.35(13)
C9 C10 H10A 108.9
C1 C10 H10A 108.9
C9 C10 H10B 108.9
C1 C10 H10B 108.9
H10A C10 H10B 107.7
C20 C11 C8 118.00(13)
C20 C11 C12 113.13(14)
C8 C11 C12 100.29(12)
C20 C11 H11 108.3
C8 C11 H11 108.3
C12 C11 H11 108.3
O21 C12 O13 121.59(15)
O21 C12 C11 128.54(16)
O13 C12 C11 109.88(13)
C12 O13 C7 108.00(12)
C3 C14 C22 130.3(4)
C3 C14 C15 106.49(14)
C22 C14 C15 123.1(4)
O17 C15 O16 120.66(14)
O17 C15 C14 130.66(15)
O16 C15 C14 108.67(13)
C15 O16 C4 107.27(11)
C1 C18 H18A 109.5
C1 C18 H18B 109.5
H18A C18 H18B 109.5
C1 C18 H18C 109.5
H18A C18 H18C 109.5
H18B C18 H18C 109.5
C5 C19 H19A 109.5
C5 C19 H19B 109.5
H19A C19 H19B 109.5
C5 C19 H19C 109.5
H19A C19 H19C 109.5
H19B C19 H19C 109.5
C11 C20 H20A 109.5
C11 C20 H20B 109.5
H20A C20 H20B 109.5
C11 C20 H20C 109.5
H20A C20 H20C 109.5
H20B C20 H20C 109.5
C23 C22 C14 130.6(9)
C23 C22 S26 106.9(9)
C14 C22 S26 122.2(7)
C22 C23 C24 119.1(9)
C22 C23 H23 120.4
C24 C23 H23 120.4
C25 C24 C23 108.7(9)
C25 C24 H24 125.7
C23 C24 H24 125.7
C24 C25 S26 112.7(10)
C24 C25 H25 123.6
S26 C25 H25 123.6
C25 S26 C22 92.5(6)
C23' C22' S26' 113.4(8)
C24' S26' C22' 91.7(6)
C25' C24' S26' 113.8(9)
C25' C24' H24' 123.1
S26' C24' H24' 123.1
C24' C25' C23' 110.7(10)
C24' C25' H25' 124.6
C23' C25' H25' 124.6
C22' C23' C25' 110.3(9)
C22' C23' H23' 124.9
C25' C23' H23' 124.9

loop_
_geom_bond_atom_site_label_1
_geom_bond_atom_site_label_2
_geom_bond_distance
C1 C2 1.543(2)
C1 C18 1.544(2)
C1 C10 1.544(2)
C1 C6 1.5702(19)
C2 C3 1.492(2)
C2 H2A 0.9900
C2 H2B 0.9900
C3 C14 1.362(2)
C3 C4 1.438(2)
C4 C5 1.341(2)
C4 O16 1.3969(17)
C5 C19 1.494(2)
C5 C6 1.521(2)
C6 C7 1.520(2)
C6 H6 1.0000
C7 O13 1.4625(17)
C7 C8 1.523(2)
C7 H7 1.0000
C8 C9 1.515(2)
C8 C11 1.519(2)
C8 H8 1.0000
C9 C10 1.533(2)
C9 H9A 0.9900
C9 H9B 0.9900
C10 H10A 0.9900
C10 H10B 0.9900
C11 C20 1.515(2)
C11 C12 1.528(2)
C11 H11 1.0000
C12 O21 1.197(2)
C12 O13 1.3645(19)
C14 C22 1.384(14)
C14 C15 1.480(2)
C15 O17 1.2112(19)
C15 O16 1.3814(19)
C18 H18A 0.9800
C18 H18B 0.9800
C18 H18C 0.9800
C19 H19A 0.9800
C19 H19B 0.9800
C19 H19C 0.9800
C20 H20A 0.9800
C20 H20B 0.9800
C20 H20C 0.9800
C22 C23 1.334(13)
C22 S26 1.753(11)
C23 C24 1.434(12)
C23 H23 0.9500
C24 C25 1.353(12)
C24 H24 0.9500
C25 S26 1.734(12)
C25 H25 0.9500
C22' C23' 1.376(14)
C22' S26' 1.675(11)
S26' C24' 1.665(8)
C24' C25' 1.367(11)
C24' H24' 0.9500
C25' C23' 1.435(13)
C25' H25' 0.9500
C23' H23' 0.9500

loop_
_geom_torsion_atom_site_label_1
_geom_torsion_atom_site_label_2
_geom_torsion_atom_site_label_3
_geom_torsion_atom_site_label_4
_geom_torsion
C18 C1 C2 C3 -66.80(16)
C10 C1 C2 C3 175.03(13)
C6 C1 C2 C3 55.30(16)
C1 C2 C3 C14 146.32(17)
C1 C2 C3 C4 -30.86(19)
C14 C3 C4 C5 -173.60(16)
C2 C3 C4 C5 4.2(2)
C14 C3 C4 O16 2.55(18)
C2 C3 C4 O16 -179.61(13)
O16 C4 C5 C19 1.7(2)
C3 C4 C5 C19 177.36(15)
O16 C4 C5 C6 -179.74(13)
C3 C4 C5 C6 -4.1(2)
C4 C5 C6 C7 153.91(14)
C19 C5 C6 C7 -27.6(2)
C4 C5 C6 C1 30.72(18)
C19 C5 C6 C1 -150.76(14)
C2 C1 C6 C7 175.18(12)
C18 C1 C6 C7 -65.53(15)
C10 C1 C6 C7 56.64(15)
C2 C1 C6 C5 -56.39(15)
C18 C1 C6 C5 62.90(16)
C10 C1 C6 C5 -174.93(13)
C5 C6 C7 O13 57.36(17)
C1 C6 C7 O13 -176.68(12)
C5 C6 C7 C8 173.65(12)
C1 C6 C7 C8 -60.40(15)
O13 C7 C8 C9 -172.70(12)
C6 C7 C8 C9 63.59(15)
O13 C7 C8 C11 -42.14(14)
C6 C7 C8 C11 -165.86(12)
C11 C8 C9 C10 -176.11(13)
C7 C8 C9 C10 -57.53(16)
C8 C9 C10 C1 55.30(17)
C2 C1 C10 C9 -175.29(13)
C18 C1 C10 C9 67.37(16)
C6 C1 C10 C9 -56.68(17)
C9 C8 C11 C20 -75.03(19)
C7 C8 C11 C20 161.08(14)
C9 C8 C11 C12 161.69(14)
C7 C8 C11 C12 37.80(14)
C20 C11 C12 O21 31.6(3)
C8 C11 C12 O21 158.21(19)
C20 C11 C12 O13 -148.29(14)
C8 C11 C12 O13 -21.68(16)
O21 C12 O13 C7 175.11(16)
C11 C12 O13 C7 -4.99(17)
C6 C7 O13 C12 150.79(13)
C8 C7 O13 C12 29.79(16)
C4 C3 C14 C22 175.0(10)
C2 C3 C14 C22 -2.3(10)
C4 C3 C14 C15 -1.19(17)
C2 C3 C14 C15 -178.57(16)
C3 C14 C15 O17 179.41(17)
C22 C14 C15 O17 2.9(9)
C3 C14 C15 O16 -0.56(16)
C22 C14 C15 O16 -177.1(9)
O17 C15 O16 C4 -177.87(14)
C14 C15 O16 C4 2.11(16)
C5 C4 O16 C15 173.45(15)
C3 C4 O16 C15 -2.85(16)
C3 C14 C22 C23 15(2)
C15 C14 C22 C23 -169.4(13)
C3 C14 C22 S26 -158.4(6)
C15 C14 C22 S26 17.3(17)
C14 C22 C23 C24 -172.3(14)
S26 C22 C23 C24 1.8(16)
C22 C23 C24 C25 -1.3(17)
C23 C24 C25 S26 0.1(16)
C24 C25 S26 C22 0.7(14)
C23 C22 S26 C25 -1.4(13)
C14 C22 S26 C25 173.3(14)
C23' C22' S26' C24' 3.1(13)
C22' S26' C24' C25' -1.8(13)
S26' C24' C25' C23' 0.1(18)
S26' C22' C23' C25' -3.5(17)
C24' C25' C23' C22' 2.1(19)
